data_7124349
loop_
_publ_author_name
'Chen, Lijin'
'Zhou, Zhenfei'
'Zhang, Saifei'
'Li, Xiaoqian'
'Ma, Xuebing'
'Dong, Jiaxing'

_publ_section_title
;
 Palladium(II)-catalyzed Oxidative C(sp3)--P Bond Formation via C(sp3)--H
 Bond Activation
;
_journal_name_full 'Chemical Communications'
_journal_paper_doi 10.1039/C9CC07637A
_journal_year 2019
_chemical_formula_moiety 'C24 H22 N O3 P Pd'
_chemical_formula_sum 'C24 H22 N O3 P Pd'
_chemical_formula_weight 509.79
_space_group_crystal_system triclinic
_space_group_IT_number 2
_space_group_name_Hall '-P 1'
_space_group_name_H-M_alt 'P -1'
_symmetry_space_group_name_Hall '-P 1'
_symmetry_space_group_name_H-M 'P -1'
_atom_sites_solution_hydrogens geom
_atom_sites_solution_primary dual
_audit_creation_date 2019-01-18
_audit_creation_method
;
Olex2 1.2
(compiled 2016.11.07 svn.r3352 for OlexSys, GUI svn.r5261)
;
_audit_update_record
;
2019-04-25 deposited with the CCDC.    2019-10-21 downloaded from the CCDC.
;
_cell_angle_alpha 114.219(4)
_cell_angle_beta 99.926(3)
_cell_angle_gamma 98.501(3)
_cell_formula_units_Z 2
_cell_length_a 8.8937(4)
_cell_length_b 10.7491(4)
_cell_length_c 12.9531(5)
_cell_measurement_reflns_used 22777
_cell_measurement_temperature 282(3)
_cell_measurement_theta_max 28.2120
_cell_measurement_theta_min 3.5810
_cell_volume 1078.99(9)
_computing_cell_refinement 'CrysAlisPro 1.171.39.46e (Rigaku OD, 2018)'
_computing_data_collection 'CrysAlisPro 1.171.39.46e (Rigaku OD, 2018)'
_computing_data_reduction 'CrysAlisPro 1.171.39.46e (Rigaku OD, 2018)'
_computing_molecular_graphics 'Olex2 (Dolomanov et al., 2009)'
_computing_publication_material 'Olex2 (Dolomanov et al., 2009)'
_computing_structure_refinement 'ShelXL (Sheldrick, 2015)'
_computing_structure_solution 'ShelXT (Sheldrick, 2015)'
_diffrn_ambient_environment air
_diffrn_ambient_temperature 282(3)
_diffrn_detector 'CCD plate'
_diffrn_detector_area_resol_mean 8.0243
_diffrn_detector_type EosS2
_diffrn_measured_fraction_theta_full 0.997
_diffrn_measured_fraction_theta_max 0.916
_diffrn_measurement_details
;
List of Runs (angles in degrees, time in seconds):

  # Type    Start    End  Width  t~exp~   \w     \q     \k     \f   Frames
#--------------------------------------------------------------------------
  1  \w    -84.00  10.00   1.00    2.11    --  -16.50 -77.00-150.00   94
  2  \w    -84.00   0.00   1.00    2.11    --  -16.50 -57.00  90.00   84
  3  \w    -51.00  33.00   1.00    2.11    --   16.50 -57.00-150.00   84
  4  \w    -10.00  84.00   1.00    2.11    --   16.50  77.00 150.00   94
  5  \w    -20.00  55.00   1.00    2.11    --   16.50 -99.00 -60.00   75
  6  \w    -20.00  55.00   1.00    2.11    --   16.50 -99.00  90.00   75
  7  \w    -20.00  55.00   1.00    2.11    --   16.50 -99.00   0.00   75
  8  \w     35.00  89.00   1.00    2.11    --   16.50 178.00-120.00   54
  9  \w     -2.00  80.00   1.00    2.11    --   16.50  38.00 -60.00   82
 10  \w      0.00  84.00   1.00    2.11    --   16.50  57.00   0.00   84
 11  \w    -76.00 -23.00   1.00    2.11    --  -16.50 -57.00  30.00   53
 12  \w    -67.00 -42.00   1.00    2.11    --  -16.50 119.00  53.58   25
 13  \w    -69.00 -44.00   1.00    2.11    --  -16.50 123.00 156.99   25
 14  \w     -9.00  63.00   1.00    2.11    --   16.35-112.00 -36.60   72
 15  \w     35.00  89.00   1.00    2.11    --   16.35 178.00 -90.00   54
 16  \w    -86.00  53.00   1.00    2.11    --  -16.50   0.00 150.00  139
 17  \w    -73.00 -27.00   1.00    2.11    --  -16.50 131.00 -19.63   46
 18  \w    -43.00  51.00   1.00    2.11    --  -16.50  77.00-150.00   94
 19  \w    -69.00 -22.00   1.00    2.11    --  -16.50 123.00  44.96   47
 20  \w    -69.00 -22.00   1.00    2.11    --  -16.50 123.00 156.99   47
 21  \w    -75.00 -29.00   1.00    2.11    --  -16.50 133.00 177.38   46
 22  \w    -75.00 -29.00   1.00    2.11    --  -16.50 133.00  85.44   46
 23  \w    -84.00   0.00   1.00    2.11    --  -16.50 -57.00   0.00   84
 24  \w    -53.00  86.00   1.00    2.11    --   16.35   0.00-150.00  139
 25  \w    -53.00  86.00   1.00    2.11    --   16.35   0.00-120.00  139
 26  \w    -53.00  86.00   1.00    2.11    --   16.35   0.00-180.00  139
;
_diffrn_measurement_device 'four-circle diffractometer'
_diffrn_measurement_device_type 'SuperNova, Dual, Cu at home/near, EosS2'
_diffrn_measurement_method '\w scans'
_diffrn_orient_matrix_type 'CrysAlisPro convention (1999,Acta A55,543-557)'
_diffrn_orient_matrix_UB_11 -0.0135998000
_diffrn_orient_matrix_UB_12 -0.0679052000
_diffrn_orient_matrix_UB_13 -0.0471508000
_diffrn_orient_matrix_UB_21 -0.0738464000
_diffrn_orient_matrix_UB_22 0.0068583000
_diffrn_orient_matrix_UB_23 -0.0251426000
_diffrn_orient_matrix_UB_31 0.0364633000
_diffrn_orient_matrix_UB_32 0.0301065000
_diffrn_orient_matrix_UB_33 -0.0317457000
_diffrn_radiation_monochromator mirror
_diffrn_radiation_probe x-ray
_diffrn_radiation_type MoK\a
_diffrn_radiation_wavelength 0.71073
_diffrn_reflns_av_R_equivalents 0.0569
_diffrn_reflns_av_unetI/netI 0.0297
_diffrn_reflns_Laue_measured_fraction_full 0.997
_diffrn_reflns_Laue_measured_fraction_max 0.916
_diffrn_reflns_limit_h_max 12
_diffrn_reflns_limit_h_min -12
_diffrn_reflns_limit_k_max 14
_diffrn_reflns_limit_k_min -14
_diffrn_reflns_limit_l_max 17
_diffrn_reflns_limit_l_min -17
_diffrn_reflns_number 46678
_diffrn_reflns_point_group_measured_fraction_full 0.997
_diffrn_reflns_point_group_measured_fraction_max 0.916
_diffrn_reflns_theta_full 25.242
_diffrn_reflns_theta_max 29.464
_diffrn_reflns_theta_min 3.498
_diffrn_source 'micro-focus sealed X-ray tube'
_diffrn_source_type 'SuperNova (Mo) X-ray Source'
_exptl_absorpt_coefficient_mu 0.960
_exptl_absorpt_correction_T_max 1.00000
_exptl_absorpt_correction_T_min 0.59977
_exptl_absorpt_correction_type multi-scan
_exptl_absorpt_process_details
;
CrysAlisPro 1.171.39.46e (Rigaku Oxford Diffraction, 2018)
Empirical absorption correction using spherical harmonics,
 implemented in SCALE3 ABSPACK scaling algorithm.
;
_exptl_crystal_colour 'clear light colourless'
_exptl_crystal_colour_lustre clear
_exptl_crystal_colour_modifier light
_exptl_crystal_colour_primary colourless
_exptl_crystal_density_diffrn 1.569
_exptl_crystal_description plate
_exptl_crystal_F_000 516
_exptl_crystal_size_max 0.2
_exptl_crystal_size_mid 0.2
_exptl_crystal_size_min 0.03
_refine_diff_density_max 2.346
_refine_diff_density_min -1.178
_refine_diff_density_rms 0.098
_refine_ls_extinction_method none
_refine_ls_goodness_of_fit_ref 1.052
_refine_ls_hydrogen_treatment constr
_refine_ls_matrix_type full
_refine_ls_number_parameters 229
_refine_ls_number_reflns 5484
_refine_ls_number_restraints 0
_refine_ls_restrained_S_all 1.052
_refine_ls_R_factor_all 0.0503
_refine_ls_R_factor_gt 0.0447
_refine_ls_shift/su_max 0.001
_refine_ls_shift/su_mean 0.000
_refine_ls_structure_factor_coef Fsqd
_refine_ls_weighting_details 'w=1/[\s^2^(Fo^2^)+(0.0610P)^2^+1.5590P] where P=(Fo^2^+2Fc^2^)/3'
_refine_ls_weighting_scheme calc
_refine_ls_wR_factor_gt 0.1146
_refine_ls_wR_factor_ref 0.1203
_reflns_Friedel_coverage 0.000
_reflns_number_gt 4895
_reflns_number_total 5484
_reflns_threshold_expression 'I > 2\s(I)'
_cod_data_source_file c9cc07637a2.cif
_cod_data_source_block exp_1928
_cod_original_cell_volume 1078.99(8)
_cod_database_code 7124349
_chemical_oxdiff_formula 'C1 H1 O1 N1 P1 Pd1'
_shelx_space_group_comment
;
The symmetry employed for this shelxl refinement is uniquely defined
by the following loop, which should always be used as a source of
symmetry information in preference to the above space-group names.
They are only intended as comments.
;
_reflns_odcompleteness_completeness 99.75
_reflns_odcompleteness_iscentric 1
_reflns_odcompleteness_theta 26.32
_olex2_refinement_description
;
1. Fixed Uiso
 At 1.2 times of:
  All C(H) groups, All C(H,H) groups
2. Uiso/Uaniso restraints and constraints
Uanis(C15) = Uanis(C16) = Uanis(C14) = Uanis(C17) = Uanis(C13) = Uanis(C12)
3.a Secondary CH2 refined with riding coordinates:
 C1(H1A,H1B), C11(H11A,H11B), C18(H18A,H18B)
3.b Aromatic/amide H refined with riding coordinates:
 C3(H3), C4(H4), C5(H5), C8(H8), C9(H9), C10(H10), C15(H15), C16(H16),
 C17(H17), C13(H13), C14(H14), C20(H20), C21(H21), C22(H22), C23(H23), C24(H24)
3.c Fitted hexagon refined as free rotating group:
 C15(C16,C17,C12,C13,C14)
;
_shelx_shelxl_version_number 2017/1
_olex2_date_sample_data_collection 2019-01-17
_olex2_submission_special_instructions 'No special instructions were received'
_oxdiff_exptl_absorpt_empirical_details
;
Empirical correction (ABSPACK) includes:
- Absorption correction using spherical harmonics
- Frame scaling
;
_oxdiff_exptl_absorpt_empirical_full_max 1.515
_oxdiff_exptl_absorpt_empirical_full_min 0.567

loop_
_space_group_symop_operation_xyz
'x, y, z'
'-x, -y, -z'

loop_
_atom_site_label
_atom_site_type_symbol
_atom_site_fract_x
_atom_site_fract_y
_atom_site_fract_z
_atom_site_U_iso_or_equiv
_atom_site_adp_type
_atom_site_occupancy
_atom_site_site_symmetry_order
_atom_site_calc_flag
_atom_site_refinement_flags_posn
Pd1 Pd 0.58530(3) 0.20451(2) 0.01658(2) 0.03439(10) Uani 1 1 d .
P1 P 0.42693(12) 0.00270(9) 0.12638(8) 0.0412(2) Uani 1 1 d .
O1 O 0.4336(3) 0.1280(3) 0.1006(2) 0.0481(6) Uani 1 1 d .
O2 O 0.5817(4) 0.0306(3) 0.2279(3) 0.0705(9) Uani 1 1 d .
O3 O 0.3010(4) 0.0121(3) 0.2031(3) 0.0668(9) Uani 1 1 d .
N1 N 0.5959(3) 0.4118(3) 0.1359(3) 0.0387(6) Uani 1 1 d .
C1 C 0.7280(5) 0.3015(4) -0.0484(3) 0.0441(8) Uani 1 1 d .
H1A H 0.832358 0.285647 -0.033273 0.053 Uiso 1 1 calc R
H1B H 0.686669 0.263874 -0.132504 0.053 Uiso 1 1 calc R
C2 C 0.7361(4) 0.4569(4) 0.0103(3) 0.0418(7) Uani 1 1 d .
C3 C 0.8033(5) 0.5518(4) -0.0254(4) 0.0533(9) Uani 1 1 d .
H3 H 0.846918 0.520021 -0.089036 0.064 Uiso 1 1 calc R
C4 C 0.8068(5) 0.6952(5) 0.0326(5) 0.0617(11) Uani 1 1 d .
H4 H 0.853150 0.756407 0.006699 0.074 Uiso 1 1 calc R
C5 C 0.7444(5) 0.7468(4) 0.1257(4) 0.0589(11) Uani 1 1 d .
H5 H 0.748324 0.842308 0.162835 0.071 Uiso 1 1 calc R
C6 C 0.6733(4) 0.6545(4) 0.1661(3) 0.0468(8) Uani 1 1 d .
C7 C 0.6696(4) 0.5094(3) 0.1057(3) 0.0386(7) Uani 1 1 d .
C8 C 0.5261(5) 0.4552(4) 0.2221(3) 0.0513(9) Uani 1 1 d .
H8 H 0.473485 0.388918 0.240572 0.062 Uiso 1 1 calc R
C9 C 0.5280(6) 0.5974(5) 0.2869(4) 0.0605(11) Uani 1 1 d .
H9 H 0.479659 0.624228 0.348232 0.073 Uiso 1 1 calc R
C10 C 0.6010(5) 0.6952(4) 0.2593(4) 0.0577(10) Uani 1 1 d .
H10 H 0.603215 0.789499 0.302139 0.069 Uiso 1 1 calc R
C11 C 0.6529(6) 0.1680(5) 0.3181(4) 0.0645(11) Uani 1 1 d .
H11A H 0.573517 0.220239 0.337588 0.077 Uiso 1 1 calc R
H11B H 0.727100 0.217381 0.292690 0.077 Uiso 1 1 calc R
C15 C 0.8937(4) 0.1560(5) 0.6269(3) 0.0795(6) Uani 1 1 d .
H15 H 0.946487 0.156015 0.695439 0.095 Uiso 1 1 calc R
C16 C 0.7311(4) 0.1366(5) 0.6002(3) 0.0795(6) Uani 1 1 d G
H16 H 0.675201 0.123642 0.650907 0.095 Uiso 1 1 calc R
C17 C 0.6522(3) 0.1365(5) 0.4978(3) 0.0795(6) Uani 1 1 d G
H17 H 0.543405 0.123519 0.479903 0.095 Uiso 1 1 calc R
C12 C 0.7357(4) 0.1558(5) 0.4220(3) 0.0795(6) Uani 1 1 d G
C13 C 0.8983(4) 0.1752(5) 0.4487(3) 0.0795(6) Uani 1 1 d G
H13 H 0.954177 0.188141 0.397959 0.095 Uiso 1 1 calc R
C14 C 0.9772(3) 0.1753(5) 0.5511(3) 0.0795(6) Uani 1 1 d G
H14 H 1.085977 0.188265 0.568963 0.095 Uiso 1 1 calc R
C18 C 0.1558(6) 0.0394(5) 0.1670(5) 0.0784(16) Uani 1 1 d .
H18A H 0.071752 -0.025941 0.170945 0.094 Uiso 1 1 calc R
H18B H 0.139443 0.022782 0.085987 0.094 Uiso 1 1 calc R
C19 C 0.1461(5) 0.1896(4) 0.2415(4) 0.0539(9) Uani 1 1 d .
C20 C 0.2444(6) 0.2717(5) 0.3511(4) 0.0676(12) Uani 1 1 d .
H20 H 0.319335 0.236519 0.382907 0.081 Uiso 1 1 calc R
C21 C 0.2314(7) 0.4083(7) 0.4144(6) 0.094(2) Uani 1 1 d .
H21 H 0.298049 0.465174 0.488758 0.113 Uiso 1 1 calc R
C22 C 0.1188(9) 0.4588(6) 0.3662(7) 0.099(2) Uani 1 1 d .
H22 H 0.111963 0.550999 0.407289 0.119 Uiso 1 1 calc R
C23 C 0.0193(9) 0.3759(8) 0.2606(7) 0.0946(19) Uani 1 1 d .
H23 H -0.058837 0.409331 0.229940 0.114 Uiso 1 1 calc R
C24 C 0.0332(6) 0.2411(6) 0.1976(5) 0.0715(13) Uani 1 1 d .
H24 H -0.035342 0.184345 0.123993 0.086 Uiso 1 1 calc R

loop_
_atom_site_aniso_label
_atom_site_aniso_U_11
_atom_site_aniso_U_22
_atom_site_aniso_U_33
_atom_site_aniso_U_23
_atom_site_aniso_U_13
_atom_site_aniso_U_12
Pd1 0.04481(16) 0.02927(14) 0.02956(14) 0.01201(10) 0.01188(10) 0.01113(10)
P1 0.0625(6) 0.0312(4) 0.0332(4) 0.0134(3) 0.0214(4) 0.0138(4)
O1 0.0709(17) 0.0365(12) 0.0479(14) 0.0202(11) 0.0338(13) 0.0189(12)
O2 0.097(2) 0.0465(16) 0.0477(16) 0.0086(13) -0.0045(16) 0.0239(16)
O3 0.102(3) 0.0520(17) 0.0675(19) 0.0304(15) 0.0559(19) 0.0297(17)
N1 0.0439(14) 0.0313(13) 0.0374(14) 0.0109(11) 0.0099(12) 0.0131(11)
C1 0.053(2) 0.0372(17) 0.0473(19) 0.0191(15) 0.0235(16) 0.0127(15)
C2 0.0414(17) 0.0379(16) 0.0441(18) 0.0186(15) 0.0068(14) 0.0083(13)
C3 0.053(2) 0.051(2) 0.061(2) 0.031(2) 0.0176(18) 0.0083(17)
C4 0.062(2) 0.044(2) 0.082(3) 0.036(2) 0.015(2) 0.0055(18)
C5 0.053(2) 0.0364(18) 0.075(3) 0.0220(19) -0.001(2) 0.0057(16)
C6 0.0448(18) 0.0325(16) 0.051(2) 0.0118(15) -0.0006(15) 0.0095(14)
C7 0.0362(15) 0.0339(15) 0.0405(17) 0.0154(13) 0.0012(13) 0.0074(12)
C8 0.066(2) 0.045(2) 0.0430(19) 0.0162(16) 0.0193(18) 0.0182(18)
C9 0.075(3) 0.049(2) 0.051(2) 0.0103(19) 0.023(2) 0.025(2)
C10 0.064(2) 0.0355(18) 0.057(2) 0.0053(17) 0.0088(19) 0.0192(17)
C11 0.071(3) 0.057(2) 0.057(3) 0.024(2) 0.007(2) 0.006(2)
C15 0.0775(13) 0.0940(16) 0.0684(13) 0.0368(12) 0.0175(11) 0.0252(12)
C16 0.0775(13) 0.0940(16) 0.0684(13) 0.0368(12) 0.0175(11) 0.0252(12)
C17 0.0775(13) 0.0940(16) 0.0684(13) 0.0368(12) 0.0175(11) 0.0252(12)
C12 0.0775(13) 0.0940(16) 0.0684(13) 0.0368(12) 0.0175(11) 0.0252(12)
C13 0.0775(13) 0.0940(16) 0.0684(13) 0.0368(12) 0.0175(11) 0.0252(12)
C14 0.0775(13) 0.0940(16) 0.0684(13) 0.0368(12) 0.0175(11) 0.0252(12)
C18 0.058(3) 0.058(3) 0.090(4) 0.008(3) 0.025(3) -0.003(2)
C19 0.051(2) 0.052(2) 0.059(2) 0.0197(19) 0.0298(19) 0.0099(17)
C20 0.056(2) 0.070(3) 0.064(3) 0.014(2) 0.020(2) 0.021(2)
C21 0.078(4) 0.082(4) 0.077(4) -0.004(3) 0.017(3) 0.014(3)
C22 0.110(5) 0.056(3) 0.125(6) 0.022(4) 0.048(5) 0.035(3)
C23 0.111(5) 0.096(5) 0.109(5) 0.060(4) 0.045(4) 0.055(4)
C24 0.075(3) 0.083(3) 0.057(3) 0.032(3) 0.021(2) 0.017(3)

loop_
_atom_type_symbol
_atom_type_description
_atom_type_scat_dispersion_real
_atom_type_scat_dispersion_imag
_atom_type_scat_source
C C 0.0033 0.0016 'International Tables Vol C Tables 4.2.6.8 and 6.1.1.4'
H H 0.0000 0.0000 'International Tables Vol C Tables 4.2.6.8 and 6.1.1.4'
N N 0.0061 0.0033 'International Tables Vol C Tables 4.2.6.8 and 6.1.1.4'
O O 0.0106 0.0060 'International Tables Vol C Tables 4.2.6.8 and 6.1.1.4'
P P 0.1023 0.0942 'International Tables Vol C Tables 4.2.6.8 and 6.1.1.4'
Pd Pd -0.9988 1.0072 'International Tables Vol C Tables 4.2.6.8 and 6.1.1.4'

loop_
_geom_angle_atom_site_label_1
_geom_angle_atom_site_label_2
_geom_angle_atom_site_label_3
_geom_angle
_geom_angle_site_symmetry_3
O1 Pd1 P1 96.48(7) 2_655
N1 Pd1 P1 172.40(8) 2_655
N1 Pd1 O1 89.41(10) .
C1 Pd1 P1 90.69(10) 2_655
C1 Pd1 O1 172.76(11) .
C1 Pd1 N1 83.36(13) .
O1 P1 Pd1 118.99(11) 2_655
O1 P1 O2 110.25(18) .
O1 P1 O3 105.51(16) .
O2 P1 Pd1 104.54(12) 2_655
O3 P1 Pd1 117.95(13) 2_655
O3 P1 O2 97.4(2) .
P1 O1 Pd1 129.93(16) .
C11 O2 P1 120.4(3) .
C18 O3 P1 119.3(3) .
C7 N1 Pd1 112.0(2) .
C8 N1 Pd1 128.6(3) .
C8 N1 C7 118.7(3) .
Pd1 C1 H1A 110.0 .
Pd1 C1 H1B 110.0 .
H1A C1 H1B 108.4 .
C2 C1 Pd1 108.4(2) .
C2 C1 H1A 110.0 .
C2 C1 H1B 110.0 .
C3 C2 C1 123.9(4) .
C3 C2 C7 117.4(3) .
C7 C2 C1 118.7(3) .
C2 C3 H3 119.4 .
C2 C3 C4 121.2(4) .
C4 C3 H3 119.4 .
C3 C4 H4 119.1 .
C5 C4 C3 121.7(4) .
C5 C4 H4 119.1 .
C4 C5 H5 120.1 .
C4 C5 C6 119.7(4) .
C6 C5 H5 120.1 .
C5 C6 C7 117.8(4) .
C10 C6 C5 124.8(4) .
C10 C6 C7 117.3(4) .
N1 C7 C2 116.5(3) .
N1 C7 C6 121.4(3) .
C2 C7 C6 122.1(3) .
N1 C8 H8 118.6 .
N1 C8 C9 122.8(4) .
C9 C8 H8 118.6 .
C8 C9 H9 120.3 .
C10 C9 C8 119.4(4) .
C10 C9 H9 120.3 .
C6 C10 H10 119.8 .
C9 C10 C6 120.3(4) .
C9 C10 H10 119.8 .
O2 C11 H11A 110.1 .
O2 C11 H11B 110.1 .
O2 C11 C12 108.1(4) .
H11A C11 H11B 108.4 .
C12 C11 H11A 110.1 .
C12 C11 H11B 110.1 .
C16 C15 H15 120.0 .
C16 C15 C14 120.0 .
C14 C15 H15 120.0 .
C15 C16 H16 120.0 .
C15 C16 C17 120.0 .
C17 C16 H16 120.0 .
C16 C17 H17 120.0 .
C12 C17 C16 120.0 .
C12 C17 H17 120.0 .
C17 C12 C11 119.8(3) .
C17 C12 C13 120.0 .
C13 C12 C11 120.0(3) .
C12 C13 H13 120.0 .
C14 C13 C12 120.0 .
C14 C13 H13 120.0 .
C15 C14 H14 120.0 .
C13 C14 C15 120.0 .
C13 C14 H14 120.0 .
O3 C18 H18A 109.0 .
O3 C18 H18B 109.0 .
O3 C18 C19 113.1(4) .
H18A C18 H18B 107.8 .
C19 C18 H18A 109.0 .
C19 C18 H18B 109.0 .
C20 C19 C18 122.0(5) .
C24 C19 C18 118.4(5) .
C24 C19 C20 119.5(4) .
C19 C20 H20 120.2 .
C19 C20 C21 119.5(5) .
C21 C20 H20 120.2 .
C20 C21 H21 120.2 .
C22 C21 C20 119.6(6) .
C22 C21 H21 120.2 .
C21 C22 H22 119.8 .
C23 C22 C21 120.5(6) .
C23 C22 H22 119.8 .
C22 C23 H23 120.1 .
C22 C23 C24 119.8(6) .
C24 C23 H23 120.1 .
C19 C24 C23 121.0(6) .
C19 C24 H24 119.5 .
C23 C24 H24 119.5 .

loop_
_geom_bond_atom_site_label_1
_geom_bond_atom_site_label_2
_geom_bond_distance
_geom_bond_site_symmetry_2
Pd1 P1 2.2083(9) 2_655
Pd1 O1 2.144(2) .
Pd1 N1 2.104(3) .
Pd1 C1 2.026(3) .
P1 O1 1.510(3) .
P1 O2 1.626(3) .
P1 O3 1.608(3) .
O2 C11 1.414(5) .
O3 C18 1.410(7) .
N1 C7 1.380(5) .
N1 C8 1.321(5) .
C1 H1A 0.9700 .
C1 H1B 0.9700 .
C1 C2 1.509(5) .
C2 C3 1.383(5) .
C2 C7 1.405(5) .
C3 H3 0.9300 .
C3 C4 1.403(6) .
C4 H4 0.9300 .
C4 C5 1.357(7) .
C5 H5 0.9300 .
C5 C6 1.419(6) .
C6 C7 1.422(5) .
C6 C10 1.407(6) .
C8 H8 0.9300 .
C8 C9 1.406(6) .
C9 H9 0.9300 .
C9 C10 1.357(7) .
C10 H10 0.9300 .
C11 H11A 0.9700 .
C11 H11B 0.9700 .
C11 C12 1.483(5) .
C15 H15 0.9300 .
C15 C16 1.3900 .
C15 C14 1.3900 .
C16 H16 0.9300 .
C16 C17 1.3900 .
C17 H17 0.9300 .
C17 C12 1.3900 .
C12 C13 1.3900 .
C13 H13 0.9300 .
C13 C14 1.3900 .
C14 H14 0.9300 .
C18 H18A 0.9700 .
C18 H18B 0.9700 .
C18 C19 1.528(6) .
C19 C20 1.369(6) .
C19 C24 1.366(7) .
C20 H20 0.9300 .
C20 C21 1.391(8) .
C21 H21 0.9300 .
C21 C22 1.384(10) .
C22 H22 0.9300 .
C22 C23 1.340(10) .
C23 H23 0.9300 .
C23 C24 1.378(9) .
C24 H24 0.9300 .
